data_4060780
loop_
_publ_author_name
'Cera, M'
Cerrada,E.
Laguna,M.
'Mata, J. A.'
'Teruel, H.'

_journal_name_full Organometallics
_journal_paper_doi 10.1021/om010614s
_journal_year 2002
_chemical_formula_sum 'C52 H86 Ca2 O6'
_chemical_formula_weight 887.37
_chemical_name_common 'tBucalcocene.DME + tBucalcocene.2DME'
_space_group_IT_number 14
_symmetry_cell_setting monoclinic
_symmetry_space_group_name_Hall '-P 2ybc'
_symmetry_space_group_name_H-M 'P 1 21/c 1'
_cell_angle_alpha 90.00
_cell_angle_beta 95.234(11)
_cell_angle_gamma 90.00
_cell_formula_units_Z 4
_cell_length_a 20.401(12)
_cell_length_b 10.683(6)
_cell_length_c 23.945(14)
_cell_measurement_temperature 203(2)
_cell_volume 5197(5)
_diffrn_ambient_temperature 203(2)
_exptl_crystal_density_diffrn 1.134
_cod_depositor_comments
;
The following automatic conversions were performed:
'_symmetry_cell_setting' value 'Monoclinic' changed to 'monoclinic'
according to '/home/saulius/struct/CIF-dictionaries/cif_core.dic'
dictionary named 'cif_core.dic' version 2.4.1 from 2010-06-29.

Automatic conversion script
Id: cif_fix_enum 1527 2010-12-29 10:47:43Z saulius 
;
_cod_original_sg_symbol_H-M 'P 21/c'
_cod_database_code 4060780

loop_
_symmetry_equiv_pos_as_xyz
'x, y, z'
'-x, y+1/2, -z+1/2'
'-x, -y, -z'
'x, -y-1/2, z-1/2'

loop_
_atom_site_label
_atom_site_type_symbol
_atom_site_fract_x
_atom_site_fract_y
_atom_site_fract_z
_atom_site_U_iso_or_equiv
_atom_site_adp_type
_atom_site_occupancy
_atom_site_symmetry_multiplicity
_atom_site_calc_flag
_atom_site_refinement_flags
_atom_site_disorder_assembly
_atom_site_disorder_group
C1 C 0.49262(17) 0.3277(4) 0.44045(16) 0.0426(10) Uani 1 1 d . . .
H1A H 0.4911 0.2998 0.4797 0.051 Uiso 1 1 calc R . .
C2 C 0.49640(19) 0.4532(4) 0.4236(2) 0.0508(11) Uani 1 1 d . . .
H2A H 0.4977 0.5271 0.4487 0.061 Uiso 1 1 calc R . .
C3 C 0.51082(18) 0.4526(4) 0.36814(19) 0.0491(11) Uani 1 1 d . . .
H3A H 0.5224 0.5271 0.3465 0.059 Uiso 1 1 calc R . .
C4 C 0.51591(16) 0.3277(4) 0.35063(16) 0.0375(9) Uani 1 1 d . . .
H4A H 0.5320 0.3002 0.3148 0.045 Uiso 1 1 calc R . .
C5 C 0.50464(16) 0.2490(3) 0.39589(15) 0.0312(9) Uani 1 1 d . . .
C6 C 0.50856(17) 0.1071(3) 0.39840(15) 0.0350(9) Uani 1 1 d . . .
H6A H 0.4869 0.0825 0.4321 0.042 Uiso 1 1 calc R . .
C7 C 0.46500(17) 0.0508(3) 0.34710(15) 0.0360(9) Uani 1 1 d . . .
H7A H 0.4867 0.0764 0.3136 0.043 Uiso 1 1 calc R . .
C8 C 0.39848(16) 0.1175(3) 0.34207(16) 0.0332(9) Uani 1 1 d . . .
C9 C 0.35129(18) 0.1231(3) 0.38074(17) 0.0407(10) Uani 1 1 d . . .
H9A H 0.3536 0.0767 0.4166 0.049 Uiso 1 1 calc R . .
C10 C 0.29532(19) 0.1855(4) 0.3562(2) 0.0526(12) Uani 1 1 d . . .
H10A H 0.2520 0.1902 0.3716 0.063 Uiso 1 1 calc R . .
C11 C 0.3083(2) 0.2201(4) 0.3023(2) 0.0497(12) Uani 1 1 d . . .
H11A H 0.2755 0.2537 0.2731 0.060 Uiso 1 1 calc R . .
C12 C 0.37210(18) 0.1797(3) 0.29314(16) 0.0390(10) Uani 1 1 d . . .
H12A H 0.3910 0.1787 0.2565 0.047 Uiso 1 1 calc R . .
C13 C 0.45279(19) -0.0943(3) 0.34038(18) 0.0442(10) Uani 1 1 d . . .
C14 C 0.4343(2) -0.1558(4) 0.39367(19) 0.0638(13) Uani 1 1 d . . .
H14A H 0.4292 -0.2452 0.3876 0.096 Uiso 1 1 calc R . .
H14B H 0.3931 -0.1209 0.4038 0.096 Uiso 1 1 calc R . .
H14C H 0.4686 -0.1407 0.4237 0.096 Uiso 1 1 calc R . .
C15 C 0.5112(2) -0.1638(4) 0.31718(18) 0.0616(13) Uani 1 1 d . . .
H15A H 0.4998 -0.2513 0.3113 0.092 Uiso 1 1 calc R . .
H15B H 0.5497 -0.1573 0.3439 0.092 Uiso 1 1 calc R . .
H15C H 0.5205 -0.1263 0.2819 0.092 Uiso 1 1 calc R . .
C16 C 0.3961(2) -0.1151(4) 0.29410(19) 0.0669(14) Uani 1 1 d . . .
H16A H 0.3924 -0.2036 0.2854 0.100 Uiso 1 1 calc R . .
H16B H 0.4051 -0.0690 0.2607 0.100 Uiso 1 1 calc R . .
H16C H 0.3552 -0.0856 0.3071 0.100 Uiso 1 1 calc R . .
C17 C 0.58327(18) 0.0675(4) 0.41064(16) 0.0412(10) Uani 1 1 d . . .
C18 C 0.5911(2) -0.0559(4) 0.44300(17) 0.0616(13) Uani 1 1 d . . .
H18A H 0.6375 -0.0723 0.4528 0.092 Uiso 1 1 calc R . .
H18B H 0.5721 -0.1235 0.4198 0.092 Uiso 1 1 calc R . .
H18C H 0.5687 -0.0501 0.4769 0.092 Uiso 1 1 calc R . .
C19 C 0.61966(19) 0.0683(4) 0.35846(17) 0.0616(13) Uani 1 1 d . . .
H19A H 0.6653 0.0457 0.3682 0.092 Uiso 1 1 calc R . .
H19B H 0.6175 0.1513 0.3420 0.092 Uiso 1 1 calc R . .
H19C H 0.5996 0.0084 0.3317 0.092 Uiso 1 1 calc R . .
C20 C 0.61857(19) 0.1646(4) 0.45123(18) 0.0620(13) Uani 1 1 d . . .
H20A H 0.6634 0.1376 0.4615 0.093 Uiso 1 1 calc R . .
H20B H 0.5953 0.1714 0.4847 0.093 Uiso 1 1 calc R . .
H20C H 0.6190 0.2455 0.4328 0.093 Uiso 1 1 calc R . .
C21 C 0.3442(2) 0.4217(5) 0.49857(18) 0.0692(14) Uani 1 1 d . . .
H21A H 0.3055 0.4346 0.5186 0.104 Uiso 1 1 calc R . .
H21B H 0.3788 0.4783 0.5131 0.104 Uiso 1 1 calc R . .
H21C H 0.3592 0.3359 0.5036 0.104 Uiso 1 1 calc R . .
C22 C 0.3070(2) 0.5705(4) 0.4297(2) 0.0655(14) Uani 1 1 d . . .
H22A H 0.3442 0.6281 0.4373 0.079 Uiso 1 1 calc R . .
H22B H 0.2730 0.5928 0.4543 0.079 Uiso 1 1 calc R . .
C23 C 0.2804(2) 0.5808(4) 0.3703(2) 0.0672(14) Uani 1 1 d . . .
H23A H 0.2410 0.5287 0.3636 0.081 Uiso 1 1 calc R . .
H23B H 0.2681 0.6678 0.3616 0.081 Uiso 1 1 calc R . .
C24 C 0.3078(2) 0.5573(4) 0.27698(18) 0.0697(14) Uani 1 1 d . . .
H24A H 0.3002 0.6456 0.2693 0.105 Uiso 1 1 calc R . .
H24B H 0.2673 0.5111 0.2678 0.105 Uiso 1 1 calc R . .
H24C H 0.3415 0.5265 0.2544 0.105 Uiso 1 1 calc R . .
C'1 C 0.18813(17) 0.8230(3) 0.03665(14) 0.0301(9) Uani 1 1 d . . .
H'1D H 0.2342 0.7943 0.0359 0.036 Uiso 1 1 calc R . .
C'2 C 0.1687(2) 0.9492(3) 0.04134(14) 0.0368(10) Uani 1 1 d . . .
H'2A H 0.1986 1.0224 0.0443 0.044 Uiso 1 1 calc R . .
C'3 C 0.1008(2) 0.9537(3) 0.02986(15) 0.0382(10) Uani 1 1 d . . .
H'3A H 0.0743 1.0310 0.0238 0.046 Uiso 1 1 calc R . .
C'4 C 0.07795(17) 0.8310(3) 0.01865(13) 0.0311(9) Uani 1 1 d . . .
H'4A H 0.0328 0.8087 0.0032 0.037 Uiso 1 1 calc R . .
C'5 C 0.13246(16) 0.7497(3) 0.02179(14) 0.0245(8) Uani 1 1 d . . .
C'6 C 0.12961(16) 0.6121(3) 0.00582(13) 0.0265(8) Uani 1 1 d . . .
H'6A H 0.0824 0.5893 0.0028 0.032 Uiso 1 1 calc R . .
C'7 C 0.16290(16) 0.5332(3) 0.05620(14) 0.0273(8) Uani 1 1 d . . .
H'7A H 0.2105 0.5524 0.0582 0.033 Uiso 1 1 calc R . .
C'8 C 0.13903(17) 0.5808(3) 0.11069(15) 0.0274(8) Uani 1 1 d . . .
C'9 C 0.17938(17) 0.6111(3) 0.15933(14) 0.0300(9) Uani 1 1 d . . .
H'9A H 0.2275 0.5972 0.1647 0.036 Uiso 1 1 calc R . .
C'10 C 0.13924(19) 0.6404(3) 0.20246(15) 0.0364(10) Uani 1 1 d . . .
H'1C H 0.1545 0.6495 0.2427 0.044 Uiso 1 1 calc R . .
C'11 C 0.07384(19) 0.6305(3) 0.18029(16) 0.0377(10) Uani 1 1 d . . .
H'1B H 0.0351 0.6318 0.2023 0.045 Uiso 1 1 calc R . .
C'12 C 0.07325(17) 0.5942(3) 0.12383(16) 0.0329(9) Uani 1 1 d . . .
H'1A H 0.0338 0.5668 0.0998 0.040 Uiso 1 1 calc R . .
C'13 C 0.15713(19) 0.3856(3) 0.05527(16) 0.0386(10) Uani 1 1 d . . .
C'14 C 0.1768(2) 0.3338(4) 0.11402(17) 0.0620(13) Uani 1 1 d . . .
H'1K H 0.1767 0.2430 0.1128 0.093 Uiso 1 1 calc R . .
H'1L H 0.1457 0.3622 0.1395 0.093 Uiso 1 1 calc R . .
H'1M H 0.2206 0.3633 0.1270 0.093 Uiso 1 1 calc R . .
C'15 C 0.20647(19) 0.3233(3) 0.01828(17) 0.0486(11) Uani 1 1 d . . .
H'1N H 0.1995 0.2335 0.0176 0.073 Uiso 1 1 calc R . .
H'1O H 0.2511 0.3413 0.0337 0.073 Uiso 1 1 calc R . .
H'1P H 0.1997 0.3561 -0.0196 0.073 Uiso 1 1 calc R . .
C'16 C 0.08708(18) 0.3413(3) 0.03831(18) 0.0490(11) Uani 1 1 d . . .
H'1Q H 0.0862 0.2506 0.0368 0.074 Uiso 1 1 calc R . .
H'1R H 0.0723 0.3749 0.0017 0.074 Uiso 1 1 calc R . .
H'1S H 0.0582 0.3704 0.0656 0.074 Uiso 1 1 calc R . .
C'17 C 0.15201(17) 0.5979(3) -0.05525(14) 0.0302(9) Uani 1 1 d . . .
C'18 C 0.12796(19) 0.7111(4) -0.09138(15) 0.0447(11) Uani 1 1 d . . .
H'1H H 0.1405 0.7003 -0.1292 0.067 Uiso 1 1 calc R . .
H'1I H 0.1478 0.7870 -0.0753 0.067 Uiso 1 1 calc R . .
H'1J H 0.0804 0.7173 -0.0923 0.067 Uiso 1 1 calc R . .
C'19 C 0.12074(19) 0.4845(4) -0.08672(16) 0.0479(11) Uani 1 1 d . . .
H'1E H 0.1386 0.4765 -0.1227 0.072 Uiso 1 1 calc R . .
H'1F H 0.0735 0.4961 -0.0926 0.072 Uiso 1 1 calc R . .
H'1G H 0.1304 0.4093 -0.0648 0.072 Uiso 1 1 calc R . .
C'20 C 0.22698(17) 0.5958(3) -0.05538(15) 0.0382(10) Uani 1 1 d . . .
H'2B H 0.2386 0.5928 -0.0937 0.057 Uiso 1 1 calc R . .
H'2C H 0.2445 0.5225 -0.0353 0.057 Uiso 1 1 calc R . .
H'2D H 0.2454 0.6707 -0.0372 0.057 Uiso 1 1 calc R . .
C'21 C 0.2934(2) 0.9087(5) 0.14848(19) 0.0743(16) Uani 1 1 d . . .
H'2E H 0.3289 0.9052 0.1783 0.111 Uiso 1 1 calc R . .
H'2F H 0.2976 0.9841 0.1266 0.111 Uiso 1 1 calc R . .
H'2G H 0.2956 0.8360 0.1245 0.111 Uiso 1 1 calc R . .
C'22 C 0.22748(18) 1.0101(4) 0.21044(16) 0.0439(10) Uani 1 1 d . . .
H'2H H 0.2139 1.0867 0.1901 0.053 Uiso 1 1 calc R . .
H'2I H 0.2705 1.0251 0.2311 0.053 Uiso 1 1 calc R . .
C'23 C 0.17851(17) 0.9769(4) 0.24995(15) 0.0432(10) Uani 1 1 d . . .
H'2J H 0.1934 0.9031 0.2719 0.052 Uiso 1 1 calc R . .
H'2K H 0.1734 1.0464 0.2759 0.052 Uiso 1 1 calc R . .
C'24 C 0.06718(19) 0.9284(4) 0.25556(16) 0.0520(12) Uani 1 1 d . . .
H'2L H 0.0608 1.0031 0.2775 0.078 Uiso 1 1 calc R . .
H'2M H 0.0806 0.8597 0.2805 0.078 Uiso 1 1 calc R . .
H'2N H 0.0263 0.9071 0.2338 0.078 Uiso 1 1 calc R . .
C'25 C 0.0014(2) 1.0507(4) 0.13125(17) 0.0515(12) Uani 1 1 d . . .
H'2O H -0.0247 1.0753 0.1613 0.077 Uiso 1 1 calc R . .
H'2P H -0.0202 1.0781 0.0956 0.077 Uiso 1 1 calc R . .
H'2Q H 0.0446 1.0890 0.1371 0.077 Uiso 1 1 calc R . .
C'26 C -0.05154(18) 0.8564(4) 0.11190(16) 0.0463(11) Uani 1 1 d . . .
H'2R H -0.0416 0.7698 0.1022 0.056 Uiso 1 1 calc R . .
H'2S H -0.0709 0.8979 0.0778 0.056 Uiso 1 1 calc R . .
C'27 C -0.10113(19) 0.8561(4) 0.15490(19) 0.0574(13) Uani 1 1 d . . .
H'2T H -0.1087 0.9419 0.1673 0.069 Uiso 1 1 calc R . .
H'2U H -0.1431 0.8223 0.1382 0.069 Uiso 1 1 calc R . .
C'28 C -0.1119(2) 0.8037(4) 0.2486(2) 0.0722(15) Uani 1 1 d . . .
H'2V H -0.0954 0.7478 0.2785 0.108 Uiso 1 1 calc R . .
H'2W H -0.1585 0.7881 0.2392 0.108 Uiso 1 1 calc R . .
H'2X H -0.1056 0.8898 0.2608 0.108 Uiso 1 1 calc R . .
Ca1 Ca 0.39015(3) 0.35635(7) 0.36921(3) 0.0340(2) Uani 1 1 d . . .
Ca'1 Ca 0.12175(3) 0.82756(6) 0.12850(3) 0.02567(19) Uani 1 1 d . . .
O1 O 0.32813(13) 0.4455(2) 0.44044(11) 0.0451(7) Uani 1 1 d . . .
O2 O 0.32910(12) 0.5408(2) 0.33526(11) 0.0453(7) Uani 1 1 d . . .
O'1 O 0.23205(12) 0.9097(2) 0.17210(10) 0.0459(7) Uani 1 1 d . . .
O'2 O 0.11711(12) 0.9512(2) 0.21862(9) 0.0375(6) Uani 1 1 d . . .
O3 O 0.00822(11) 0.9183(2) 0.13101(10) 0.0351(6) Uani 1 1 d . . .
O4 O -0.07755(13) 0.7826(3) 0.20098(12) 0.0547(8) Uani 1 1 d . . .

loop_
_atom_site_aniso_label
_atom_site_aniso_U_11
_atom_site_aniso_U_22
_atom_site_aniso_U_33
_atom_site_aniso_U_23
_atom_site_aniso_U_13
_atom_site_aniso_U_12
C1 0.030(2) 0.061(3) 0.034(2) -0.006(2) -0.0093(18) 0.000(2)
C2 0.039(3) 0.045(3) 0.065(3) -0.018(2) -0.011(2) -0.009(2)
C3 0.036(2) 0.039(3) 0.071(3) 0.006(2) 0.000(2) -0.011(2)
C4 0.027(2) 0.045(3) 0.040(2) 0.002(2) 0.0035(18) -0.0010(18)
C5 0.019(2) 0.038(2) 0.035(2) 0.001(2) -0.0047(17) -0.0018(17)
C6 0.026(2) 0.044(2) 0.036(2) 0.0040(19) 0.0043(18) -0.0039(18)
C7 0.034(2) 0.037(2) 0.037(2) 0.0003(19) 0.0024(19) -0.0002(18)
C8 0.023(2) 0.030(2) 0.045(2) -0.0078(19) -0.0031(19) -0.0003(16)
C9 0.030(2) 0.041(2) 0.052(3) 0.001(2) 0.005(2) -0.0052(19)
C10 0.024(2) 0.043(3) 0.091(4) -0.012(3) 0.005(2) -0.009(2)
C11 0.040(3) 0.037(2) 0.067(3) -0.009(2) -0.023(2) 0.001(2)
C12 0.040(2) 0.037(2) 0.038(2) -0.008(2) -0.008(2) -0.0004(19)
C13 0.043(3) 0.029(2) 0.059(3) -0.001(2) -0.003(2) 0.0029(19)
C14 0.068(3) 0.047(3) 0.078(3) 0.005(3) 0.011(3) -0.014(2)
C15 0.074(3) 0.043(3) 0.068(3) -0.014(2) 0.007(3) 0.004(2)
C16 0.072(3) 0.039(3) 0.086(4) -0.018(3) -0.012(3) -0.001(2)
C17 0.026(2) 0.054(3) 0.043(3) 0.006(2) 0.003(2) 0.0058(19)
C18 0.039(3) 0.087(4) 0.056(3) 0.019(3) -0.008(2) 0.012(2)
C19 0.034(3) 0.088(4) 0.064(3) 0.013(3) 0.012(2) 0.014(2)
C20 0.035(2) 0.087(4) 0.061(3) -0.002(3) -0.012(2) 0.003(2)
C21 0.059(3) 0.101(4) 0.050(3) 0.000(3) 0.017(3) 0.000(3)
C22 0.081(4) 0.050(3) 0.071(4) -0.012(3) 0.037(3) 0.004(3)
C23 0.052(3) 0.072(3) 0.080(4) 0.008(3) 0.020(3) 0.026(3)
C24 0.087(4) 0.061(3) 0.058(3) 0.009(3) -0.009(3) 0.005(3)
C'1 0.030(2) 0.030(2) 0.031(2) -0.0023(18) 0.0083(17) -0.0025(17)
C'2 0.054(3) 0.023(2) 0.035(2) -0.0008(18) 0.014(2) -0.0084(19)
C'3 0.058(3) 0.026(2) 0.031(2) 0.0068(18) 0.009(2) 0.0130(19)
C'4 0.032(2) 0.036(2) 0.024(2) -0.0015(18) -0.0049(16) 0.0046(18)
C'5 0.024(2) 0.025(2) 0.025(2) 0.0018(16) 0.0060(17) -0.0026(16)
C'6 0.025(2) 0.025(2) 0.029(2) -0.0046(17) -0.0005(16) -0.0026(15)
C'7 0.0231(19) 0.027(2) 0.032(2) -0.0015(17) 0.0034(17) -0.0024(16)
C'8 0.032(2) 0.0181(19) 0.033(2) 0.0067(17) 0.0041(18) 0.0002(15)
C'9 0.030(2) 0.027(2) 0.033(2) 0.0027(17) 0.0024(18) 0.0094(16)
C'10 0.049(3) 0.033(2) 0.028(2) 0.0099(18) 0.006(2) 0.0102(19)
C'11 0.045(3) 0.027(2) 0.045(3) 0.0093(19) 0.021(2) 0.0020(18)
C'12 0.032(2) 0.024(2) 0.043(3) 0.0015(18) 0.0071(19) -0.0089(17)
C'13 0.048(3) 0.025(2) 0.045(2) 0.0015(19) 0.011(2) 0.0029(18)
C'14 0.101(4) 0.024(2) 0.061(3) 0.011(2) 0.008(3) 0.011(2)
C'15 0.055(3) 0.026(2) 0.066(3) -0.003(2) 0.013(2) 0.009(2)
C'16 0.050(3) 0.029(2) 0.070(3) -0.002(2) 0.016(2) -0.013(2)
C'17 0.029(2) 0.031(2) 0.030(2) -0.0047(18) -0.0033(17) -0.0016(16)
C'18 0.055(3) 0.050(3) 0.028(2) -0.003(2) 0.000(2) 0.008(2)
C'19 0.047(3) 0.055(3) 0.040(2) -0.014(2) -0.001(2) -0.005(2)
C'20 0.041(2) 0.037(2) 0.038(2) 0.0006(19) 0.0084(19) 0.0008(18)
C'21 0.034(3) 0.127(5) 0.062(3) -0.031(3) 0.005(2) -0.010(3)
C'22 0.042(2) 0.039(2) 0.049(3) -0.012(2) -0.007(2) -0.008(2)
C'23 0.039(2) 0.053(3) 0.036(2) -0.011(2) -0.004(2) 0.000(2)
C'24 0.044(3) 0.072(3) 0.040(3) -0.006(2) 0.009(2) 0.004(2)
C'25 0.058(3) 0.043(3) 0.054(3) 0.007(2) 0.006(2) 0.016(2)
C'26 0.033(2) 0.062(3) 0.042(2) -0.009(2) -0.008(2) 0.005(2)
C'27 0.029(2) 0.062(3) 0.081(4) -0.007(3) 0.002(2) 0.004(2)
C'28 0.072(3) 0.069(3) 0.083(4) -0.010(3) 0.044(3) -0.014(3)
Ca1 0.0280(4) 0.0329(5) 0.0403(5) -0.0083(4) -0.0006(4) -0.0002(3)
Ca'1 0.0265(4) 0.0252(4) 0.0254(4) -0.0006(3) 0.0029(3) 0.0002(3)
O1 0.0481(17) 0.0440(18) 0.0439(18) -0.0057(14) 0.0087(14) 0.0030(13)
O2 0.0458(17) 0.0477(17) 0.0422(17) -0.0024(14) 0.0036(14) 0.0081(13)
O'1 0.0374(16) 0.0574(18) 0.0429(17) -0.0192(15) 0.0044(14) -0.0076(13)
O'2 0.0351(15) 0.0474(17) 0.0289(14) -0.0053(12) -0.0025(13) 0.0043(13)
O3 0.0341(15) 0.0364(16) 0.0341(15) 0.0013(12) -0.0006(12) 0.0080(12)
O4 0.0481(18) 0.0575(19) 0.062(2) -0.0023(16) 0.0220(17) 0.0071(15)

loop_
_geom_bond_atom_site_label_1
_geom_bond_atom_site_label_2
_geom_bond_distance
_geom_bond_site_symmetry_2
_geom_bond_publ_flag
C1 C5 1.398(5) . ?
C1 C2 1.404(5) . ?
C1 Ca1 2.593(4) . ?
C2 C3 1.387(5) . ?
C2 Ca1 2.637(4) . ?
C3 C4 1.405(5) . ?
C3 Ca1 2.670(4) . ?
C4 C5 1.407(5) . ?
C4 Ca1 2.661(4) . ?
C5 C6 1.519(5) . ?
C5 Ca1 2.628(4) . ?
C6 C7 1.569(5) . ?
C6 C17 1.583(5) . ?
C7 C8 1.527(5) . ?
C7 C13 1.576(5) . ?
C8 C9 1.397(5) . ?
C8 C12 1.410(5) . ?
C8 Ca1 2.643(4) . ?
C9 C10 1.404(5) . ?
C9 Ca1 2.637(4) . ?
C10 C11 1.390(6) . ?
C10 Ca1 2.657(4) . ?
C11 C12 1.408(5) . ?
C11 Ca1 2.643(4) . ?
C12 Ca1 2.625(4) . ?
C13 C14 1.514(5) . ?
C13 C16 1.543(6) . ?
C13 C15 1.549(5) . ?
C17 C19 1.510(5) . ?
C17 C18 1.530(5) . ?
C17 C20 1.553(5) . ?
C21 O1 1.424(5) . ?
C22 O1 1.419(5) . ?
C22 C23 1.481(6) . ?
C23 O2 1.423(4) . ?
C24 O2 1.434(4) . ?
C'1 C'5 1.398(4) . ?
C'1 C'2 1.412(5) . ?
C'1 Ca'1 2.687(3) . ?
C'2 C'3 1.387(5) . ?
C'2 Ca'1 2.707(4) . ?
C'3 C'4 1.409(5) . ?
C'3 Ca'1 2.719(4) . ?
C'4 C'5 1.407(4) . ?
C'4 Ca'1 2.700(4) . ?
C'5 C'6 1.519(4) . ?
C'5 Ca'1 2.715(4) . ?
C'6 C'7 1.574(5) . ?
C'6 C'17 1.579(5) . ?
C'7 C'8 1.521(5) . ?
C'7 C'13 1.581(5) . ?
C'8 C'9 1.402(5) . ?
C'8 C'12 1.413(5) . ?
C'8 Ca'1 2.699(4) . ?
C'9 C'10 1.411(4) . ?
C'9 Ca'1 2.667(4) . ?
C'10 C'11 1.394(5) . ?
C'10 Ca'1 2.673(4) . ?
C'11 C'12 1.405(5) . ?
C'11 Ca'1 2.673(4) . ?
C'12 Ca'1 2.680(4) . ?
C'13 C'16 1.525(5) . ?
C'13 C'14 1.531(5) . ?
C'13 C'15 1.550(5) . ?
C'17 C'20 1.530(5) . ?
C'17 C'19 1.534(5) . ?
C'17 C'18 1.541(5) . ?
C'21 O'1 1.420(4) . ?
C'22 O'1 1.420(4) . ?
C'22 C'23 1.480(5) . ?
C'23 O'2 1.427(4) . ?
C'24 O'2 1.430(4) . ?
C'25 O3 1.421(4) . ?
C'26 O3 1.425(4) . ?
C'26 C'27 1.508(5) . ?
C'27 O4 1.403(5) . ?
C'28 O4 1.410(4) . ?
Ca1 O1 2.411(3) . ?
Ca1 O2 2.431(3) . ?
Ca'1 O3 2.517(3) . ?
Ca'1 O'2 2.539(3) . ?
Ca'1 O'1 2.549(3) . ?
